data_4313897
loop_
_publ_author_name
'Michael C. Janzen'
'Michael C. Jennings'
'Richard J. Puddephatt'

_publ_section_title
;
 Oxidative Addition of Ph2TeCl2 to a Dimethylplatinum(II) Complex: Effects
 of Secondary Bonding in the Platinum-Tellurium Products
;
_journal_name_full 'Inorganic Chemistry'
_journal_page_first 4553
_journal_page_last 4558
_journal_paper_doi 10.1021/ic030057x
_journal_volume 42
_journal_year 2003
_chemical_formula_sum 'C34 H42 F6 N2 O7 Pt S2 Te'
_chemical_formula_weight 1091.51
_chemical_name_systematic
;
  ?
;
_space_group_IT_number 60
_symmetry_cell_setting orthorhombic
_symmetry_space_group_name_Hall '-P 2n 2ab'
_symmetry_space_group_name_H-M 'P b c n'
_atom_sites_solution_hydrogens geom
_atom_sites_solution_primary direct
_atom_sites_solution_secondary difmap
_audit_creation_method SHELXL-97
_cell_angle_alpha 90.00
_cell_angle_beta 90.00
_cell_angle_gamma 90.00
_cell_formula_units_Z 8
_cell_length_a 19.8505(3)
_cell_length_b 14.4878(2)
_cell_length_c 27.9326(3)
_cell_measurement_temperature 200(2)
_cell_volume 8033.14(19)
_computing_cell_refinement 'Nonius DENZO'
_computing_data_collection 'Nonius COLLECT'
_computing_data_reduction 'Nonius DENZO'
_computing_molecular_graphics 'Bruker SHELXTL'
_computing_publication_material 'Bruker SHELXTL'
_computing_structure_refinement 'SHELXL-97 (Sheldrick, 1997)'
_computing_structure_solution 'SHELXS-97 (Sheldrick, 1990)'
_diffrn_ambient_temperature 200(2)
_diffrn_measured_fraction_theta_full 0.999
_diffrn_measured_fraction_theta_max 0.999
_diffrn_measurement_device_type 'Nonius Kappa-CCD'
_diffrn_measurement_method 'phi/omega scans'
_diffrn_radiation_monochromator graphite
_diffrn_radiation_source 'fine-focus sealed tube'
_diffrn_radiation_type MoK\a
_diffrn_radiation_wavelength 0.71073
_diffrn_reflns_av_R_equivalents 0.083
_diffrn_reflns_av_sigmaI/netI 0.0556
_diffrn_reflns_limit_h_max 25
_diffrn_reflns_limit_h_min -25
_diffrn_reflns_limit_k_max 18
_diffrn_reflns_limit_k_min -18
_diffrn_reflns_limit_l_max 36
_diffrn_reflns_limit_l_min -36
_diffrn_reflns_number 100873
_diffrn_reflns_theta_full 27.48
_diffrn_reflns_theta_max 27.48
_diffrn_reflns_theta_min 2.59
_exptl_absorpt_coefficient_mu 4.384
_exptl_absorpt_correction_T_max 0.6937
_exptl_absorpt_correction_T_min 0.3733
_exptl_absorpt_correction_type integration
_exptl_crystal_colour colourless
_exptl_crystal_density_diffrn 1.805
_exptl_crystal_density_method 'not measured'
_exptl_crystal_description prism
_exptl_crystal_F_000 4256
_exptl_crystal_size_max 0.28
_exptl_crystal_size_mid 0.09
_exptl_crystal_size_min 0.09
_refine_diff_density_max 2.367
_refine_diff_density_min -1.189
_refine_diff_density_rms 0.109
_refine_ls_extinction_method none
_refine_ls_goodness_of_fit_ref 0.965
_refine_ls_hydrogen_treatment mixed
_refine_ls_matrix_type full
_refine_ls_number_parameters 460
_refine_ls_number_reflns 9202
_refine_ls_number_restraints 2
_refine_ls_restrained_S_all 0.965
_refine_ls_R_factor_all 0.0678
_refine_ls_R_factor_gt 0.0350
_refine_ls_shift/su_max 0.008
_refine_ls_shift/su_mean 0.001
_refine_ls_structure_factor_coef Fsqd
_refine_ls_weighting_details 'calc w=1/[\s^2^(Fo^2^)+(0.0460P)^2^+0.0000P] where P=(Fo^2^+2Fc^2^)/3'
_refine_ls_weighting_scheme calc
_refine_ls_wR_factor_gt 0.0803
_refine_ls_wR_factor_ref 0.0864
_reflns_number_gt 6081
_reflns_number_total 9202
_reflns_threshold_expression >2sigma(I)
_cod_data_source_file ic030057x_3.cif
_cod_data_source_block complex4
_cod_depositor_comments
;
The following automatic conversions were performed:

'_symmetry_cell_setting' value 'Orthorhombic' changed to
'orthorhombic' according to the built-in table from CIF Core
dictionary named 'cif_core.dic' version 2.4.1 from 2010-06-29.

Automatic conversion script
Id: cif_fix_values 1646 2011-03-28 12:23:43Z adriana 
;
_cod_database_code 4313897

loop_
_symmetry_equiv_pos_as_xyz
'x, y, z'
'-x+1/2, -y+1/2, z+1/2'
'-x, y, -z+1/2'
'x+1/2, -y+1/2, -z'
'-x, -y, -z'
'x-1/2, y-1/2, -z-1/2'
'x, -y, z-1/2'
'-x-1/2, y-1/2, z'

loop_
_atom_site_label
_atom_site_type_symbol
_atom_site_fract_x
_atom_site_fract_y
_atom_site_fract_z
_atom_site_U_iso_or_equiv
_atom_site_adp_type
_atom_site_occupancy
_atom_site_symmetry_multiplicity
_atom_site_calc_flag
_atom_site_refinement_flags
_atom_site_disorder_assembly
_atom_site_disorder_group
Pt Pt 0.067308(9) 0.315608(11) 0.401934(6) 0.03413(7) Uani 1 1 d . . .
Te Te 0.041844(17) 0.411402(19) 0.325894(11) 0.03797(9) Uani 1 1 d . . .
N1 N 0.0884(2) 0.2271(2) 0.45877(12) 0.0392(9) Uani 1 1 d . . .
C2 C 0.0859(3) 0.2506(4) 0.50485(18) 0.0565(15) Uani 1 1 d . . .
H2A H 0.0751 0.3125 0.5131 0.068 Uiso 1 1 calc R . .
C3 C 0.0984(3) 0.1885(3) 0.54054(17) 0.0551(15) Uani 1 1 d . . .
H3A H 0.0965 0.2084 0.5729 0.066 Uiso 1 1 calc R . .
C4 C 0.1137(2) 0.0980(3) 0.53072(15) 0.0393(11) Uani 1 1 d . . .
C5 C 0.1140(2) 0.0734(3) 0.48253(15) 0.0351(10) Uani 1 1 d . . .
H5A H 0.1232 0.0113 0.4739 0.042 Uiso 1 1 calc R . .
C6 C 0.1011(2) 0.1370(3) 0.44705(15) 0.0311(10) Uani 1 1 d . . .
C7 C 0.0967(2) 0.1132(3) 0.39574(15) 0.0327(10) Uani 1 1 d . . .
C8 C 0.1102(2) 0.0272(3) 0.37725(15) 0.0345(11) Uani 1 1 d . . .
H8A H 0.1263 -0.0202 0.3978 0.041 Uiso 1 1 calc R . .
C9 C 0.1007(2) 0.0087(3) 0.32859(15) 0.0336(10) Uani 1 1 d . . .
C10 C 0.0762(2) 0.0797(3) 0.30081(15) 0.0383(12) Uani 1 1 d . . .
H10A H 0.0677 0.0696 0.2677 0.046 Uiso 1 1 calc R . .
C11 C 0.0639(2) 0.1646(3) 0.32041(16) 0.0399(12) Uani 1 1 d . . .
H11A H 0.0474 0.2123 0.3002 0.048 Uiso 1 1 calc R . .
N12 N 0.07418(18) 0.1836(2) 0.36713(13) 0.0331(9) Uani 1 1 d . . .
C13 C 0.1253(3) 0.0271(3) 0.57030(15) 0.0430(12) Uani 1 1 d . . .
C14 C 0.1384(4) 0.0742(4) 0.61899(19) 0.099(3) Uani 1 1 d . . .
H14A H 0.1792 0.1120 0.6169 0.148 Uiso 1 1 calc R . .
H14B H 0.1442 0.0270 0.6438 0.148 Uiso 1 1 calc R . .
H14C H 0.0999 0.1136 0.6272 0.148 Uiso 1 1 calc R . .
C15 C 0.1856(3) -0.0341(4) 0.5574(2) 0.0731(18) Uani 1 1 d . . .
H15A H 0.1779 -0.0629 0.5261 0.110 Uiso 1 1 calc R . .
H15B H 0.1910 -0.0823 0.5817 0.110 Uiso 1 1 calc R . .
H15C H 0.2265 0.0036 0.5560 0.110 Uiso 1 1 calc R . .
C16 C 0.0619(3) -0.0306(4) 0.5744(2) 0.0643(16) Uani 1 1 d . . .
H16A H 0.0532 -0.0614 0.5437 0.096 Uiso 1 1 calc R . .
H16B H 0.0238 0.0093 0.5825 0.096 Uiso 1 1 calc R . .
H16C H 0.0679 -0.0771 0.5995 0.096 Uiso 1 1 calc R . .
C17 C 0.1171(2) -0.0869(3) 0.30807(15) 0.0367(11) Uani 1 1 d . . .
C18 C 0.1162(3) -0.0854(3) 0.25335(16) 0.0517(14) Uani 1 1 d . . .
H18A H 0.1498 -0.0414 0.2417 0.078 Uiso 1 1 calc R . .
H18B H 0.0714 -0.0667 0.2422 0.078 Uiso 1 1 calc R . .
H18C H 0.1266 -0.1471 0.2411 0.078 Uiso 1 1 calc R . .
C19 C 0.1875(3) -0.1162(3) 0.32469(16) 0.0450(12) Uani 1 1 d . . .
H19A H 0.2210 -0.0727 0.3123 0.067 Uiso 1 1 calc R . .
H19B H 0.1973 -0.1783 0.3127 0.067 Uiso 1 1 calc R . .
H19C H 0.1891 -0.1165 0.3598 0.067 Uiso 1 1 calc R . .
C20 C 0.0643(3) -0.1552(3) 0.32714(19) 0.0523(14) Uani 1 1 d . . .
H20A H 0.0194 -0.1362 0.3164 0.078 Uiso 1 1 calc R . .
H20B H 0.0656 -0.1558 0.3622 0.078 Uiso 1 1 calc R . .
H20C H 0.0742 -0.2172 0.3150 0.078 Uiso 1 1 calc R . .
C21 C 0.1684(2) 0.3348(3) 0.3918(2) 0.0522(14) Uani 1 1 d . . .
H21A H 0.1935 0.3036 0.4173 0.078 Uiso 1 1 calc R . .
H21B H 0.1786 0.4010 0.3924 0.078 Uiso 1 1 calc R . .
H21C H 0.1816 0.3091 0.3607 0.078 Uiso 1 1 calc R . .
C22 C 0.0635(3) 0.4331(3) 0.44397(18) 0.0509(13) Uani 1 1 d . . .
H22A H 0.0722 0.4165 0.4774 0.076 Uiso 1 1 calc R . .
H22B H 0.0188 0.4614 0.4413 0.076 Uiso 1 1 calc R . .
H22C H 0.0978 0.4771 0.4331 0.076 Uiso 1 1 calc R . .
O23 O -0.0401(2) 0.2919(2) 0.41441(13) 0.0488(9) Uani 1 1 d D . .
H23A H -0.046(3) 0.268(3) 0.4409(10) 0.059 Uiso 1 1 d D . .
H23B H -0.053(3) 0.272(4) 0.3873(11) 0.059 Uiso 1 1 d D . .
C31 C 0.12254(14) 0.50276(18) 0.31421(11) 0.0386(11) Uani 1 1 d G . .
C32 C 0.14559(17) 0.5649(2) 0.34839(9) 0.0514(14) Uani 1 1 d G . .
H32A H 0.1254 0.5666 0.3792 0.062 Uiso 1 1 calc R . .
C33 C 0.19817(17) 0.62469(19) 0.33746(11) 0.0571(15) Uani 1 1 d G . .
H33A H 0.2139 0.6672 0.3608 0.069 Uiso 1 1 calc R . .
C34 C 0.22769(14) 0.6223(2) 0.29236(12) 0.0516(13) Uani 1 1 d G . .
H34A H 0.2636 0.6631 0.2849 0.062 Uiso 1 1 calc R . .
C35 C 0.20464(16) 0.5601(2) 0.25818(9) 0.0519(13) Uani 1 1 d G . .
H35A H 0.2248 0.5585 0.2273 0.062 Uiso 1 1 calc R . .
C36 C 0.15206(16) 0.50036(19) 0.26910(9) 0.0469(13) Uani 1 1 d G . .
H36A H 0.1363 0.4579 0.2457 0.056 Uiso 1 1 calc R . .
C41 C -0.02789(16) 0.5141(2) 0.34666(13) 0.0452(13) Uani 1 1 d G . .
C42 C -0.0277(2) 0.5974(2) 0.32192(12) 0.0691(17) Uani 1 1 d G . .
H42A H 0.0062 0.6095 0.2988 0.083 Uiso 1 1 calc R . .
C43 C -0.0772(2) 0.66292(19) 0.33104(15) 0.081(2) Uani 1 1 d G . .
H43A H -0.0771 0.7198 0.3141 0.098 Uiso 1 1 calc R . .
C44 C -0.12688(19) 0.6452(2) 0.36490(17) 0.081(2) Uani 1 1 d G . .
H44A H -0.1607 0.6900 0.3711 0.097 Uiso 1 1 calc R . .
C45 C -0.12705(17) 0.5620(3) 0.38964(15) 0.087(2) Uani 1 1 d G . .
H45A H -0.1610 0.5499 0.4128 0.104 Uiso 1 1 calc R . .
C46 C -0.07755(19) 0.4964(2) 0.38052(14) 0.0694(18) Uani 1 1 d G . .
H46A H -0.0777 0.4396 0.3974 0.083 Uiso 1 1 calc R . .
O51 O -0.1407(2) 0.2752(2) 0.25093(13) 0.0774(12) Uani 1 1 d . . .
O52 O -0.1517(2) 0.1429(2) 0.30231(13) 0.0747(12) Uani 1 1 d . . .
O53 O -0.0811(2) 0.2702(3) 0.32579(17) 0.0944(15) Uani 1 1 d . . .
S54 S -0.13739(8) 0.23811(9) 0.29923(5) 0.0538(4) Uani 1 1 d . . .
C55 C -0.2076(3) 0.2941(4) 0.32772(19) 0.0542(14) Uani 1 1 d . . .
F56 F -0.26562(18) 0.2733(3) 0.30656(12) 0.0870(11) Uani 1 1 d . . .
F57 F -0.2021(2) 0.3850(2) 0.32757(12) 0.0919(12) Uani 1 1 d . . .
F58 F -0.21396(18) 0.2677(2) 0.37295(11) 0.0834(10) Uani 1 1 d . . .
O61 O 0.0796(3) 0.6918(3) 0.4342(2) 0.122(2) Uani 1 1 d . . .
O62 O 0.1465(2) 0.8308(3) 0.44289(16) 0.0975(15) Uani 1 1 d . . .
O63 O 0.0766(2) 0.7835(3) 0.50552(16) 0.0915(15) Uani 1 1 d . . .
S64 S 0.11347(8) 0.75420(10) 0.46445(5) 0.0579(4) Uani 1 1 d . . .
C65 C 0.1806(4) 0.6883(5) 0.4908(2) 0.079(2) Uani 1 1 d . . .
F66 F 0.2181(3) 0.7341(3) 0.51921(18) 0.144(2) Uani 1 1 d . . .
F67 F 0.2204(2) 0.6519(4) 0.45807(15) 0.143(2) Uani 1 1 d . . .
F68 F 0.1585(3) 0.6172(3) 0.51469(17) 0.1289(17) Uani 1 1 d . . .

loop_
_atom_site_aniso_label
_atom_site_aniso_U_11
_atom_site_aniso_U_22
_atom_site_aniso_U_33
_atom_site_aniso_U_23
_atom_site_aniso_U_13
_atom_site_aniso_U_12
Pt 0.03620(12) 0.02756(11) 0.03862(11) 0.00173(8) 0.00346(8) -0.00043(8)
Te 0.0415(2) 0.02994(17) 0.04253(18) 0.00202(13) -0.00233(15) 0.00176(14)
N1 0.052(3) 0.033(2) 0.033(2) 0.0036(17) -0.0029(18) -0.0005(19)
C2 0.085(5) 0.040(3) 0.045(3) -0.005(2) -0.006(3) 0.003(3)
C3 0.090(4) 0.043(3) 0.033(3) -0.002(2) -0.010(3) 0.003(3)
C4 0.038(3) 0.043(3) 0.038(3) 0.002(2) -0.005(2) -0.010(2)
C5 0.037(3) 0.033(2) 0.035(2) 0.002(2) 0.002(2) -0.001(2)
C6 0.026(3) 0.033(2) 0.034(2) 0.000(2) 0.001(2) -0.005(2)
C7 0.021(2) 0.033(2) 0.043(3) 0.003(2) 0.005(2) -0.001(2)
C8 0.037(3) 0.029(2) 0.038(3) 0.004(2) -0.002(2) 0.004(2)
C9 0.029(3) 0.034(2) 0.038(2) 0.003(2) 0.001(2) -0.001(2)
C10 0.052(3) 0.035(3) 0.028(2) 0.001(2) 0.005(2) 0.006(2)
C11 0.051(3) 0.034(3) 0.035(3) 0.003(2) -0.001(2) 0.009(2)
N12 0.040(2) 0.027(2) 0.032(2) 0.0074(16) 0.0031(17) 0.0038(16)
C13 0.056(3) 0.038(3) 0.035(3) 0.005(2) -0.009(2) -0.011(2)
C14 0.194(9) 0.056(4) 0.046(3) -0.001(3) -0.050(4) -0.015(4)
C15 0.068(4) 0.086(4) 0.065(4) 0.035(3) -0.010(3) 0.009(4)
C16 0.067(4) 0.055(4) 0.071(4) 0.022(3) 0.008(3) -0.011(3)
C17 0.044(3) 0.030(2) 0.036(2) -0.002(2) 0.001(2) 0.003(2)
C18 0.070(4) 0.041(3) 0.044(3) -0.010(2) -0.002(3) 0.011(3)
C19 0.051(3) 0.036(3) 0.047(3) -0.002(2) 0.005(2) 0.004(2)
C20 0.054(4) 0.036(3) 0.067(4) -0.005(3) 0.001(3) -0.007(2)
C21 0.031(3) 0.047(3) 0.079(4) 0.015(3) -0.002(3) -0.001(2)
C22 0.057(4) 0.040(3) 0.056(3) -0.015(2) -0.006(3) 0.004(2)
O23 0.045(2) 0.048(2) 0.053(2) 0.0017(18) 0.013(2) -0.0042(18)
C31 0.039(3) 0.034(2) 0.043(3) 0.012(2) -0.001(2) 0.006(2)
C32 0.072(4) 0.042(3) 0.040(3) 0.004(2) 0.008(3) -0.007(3)
C33 0.074(4) 0.044(3) 0.053(3) 0.000(3) 0.004(3) -0.022(3)
C34 0.051(4) 0.037(3) 0.067(3) 0.018(3) 0.003(3) -0.006(2)
C35 0.048(3) 0.049(3) 0.058(3) 0.013(3) 0.014(3) 0.008(3)
C36 0.055(4) 0.040(3) 0.046(3) 0.002(2) 0.000(3) 0.007(3)
C41 0.037(3) 0.037(3) 0.062(3) -0.005(2) -0.007(2) 0.005(2)
C42 0.077(5) 0.047(3) 0.083(4) 0.006(3) -0.009(3) 0.017(3)
C43 0.090(6) 0.041(3) 0.113(6) -0.007(3) -0.041(5) 0.025(3)
C44 0.053(4) 0.058(4) 0.131(6) -0.032(4) -0.039(4) 0.015(3)
C45 0.053(4) 0.052(4) 0.156(6) -0.015(4) 0.019(4) 0.015(3)
C46 0.048(4) 0.040(3) 0.121(5) -0.007(3) 0.013(4) 0.007(3)
O51 0.111(4) 0.065(2) 0.057(2) -0.001(2) 0.039(2) 0.000(2)
O52 0.101(4) 0.043(2) 0.080(3) 0.007(2) 0.001(2) 0.001(2)
O53 0.045(3) 0.122(4) 0.117(4) -0.041(3) -0.005(3) -0.008(3)
S54 0.0492(9) 0.0545(8) 0.0577(9) -0.0083(7) 0.0062(7) -0.0038(7)
C55 0.053(4) 0.062(4) 0.048(3) 0.003(3) 0.006(3) -0.009(3)
F56 0.050(2) 0.127(3) 0.084(2) -0.007(2) -0.0101(19) 0.009(2)
F57 0.115(3) 0.057(2) 0.103(3) -0.0029(19) 0.052(2) 0.010(2)
F58 0.085(3) 0.117(3) 0.0492(19) 0.0179(19) 0.0173(18) 0.003(2)
O61 0.135(5) 0.087(4) 0.144(5) -0.065(3) -0.055(4) 0.028(3)
O62 0.099(4) 0.107(3) 0.086(3) 0.056(3) 0.002(3) -0.016(3)
O63 0.113(4) 0.083(3) 0.079(3) 0.018(2) 0.045(3) 0.029(3)
S64 0.0696(11) 0.0575(9) 0.0466(8) -0.0007(7) 0.0133(7) 0.0044(8)
C65 0.088(6) 0.088(5) 0.060(4) 0.024(4) 0.027(4) 0.021(4)
F66 0.165(5) 0.134(4) 0.133(4) 0.000(3) -0.083(4) 0.019(4)
F67 0.115(4) 0.215(5) 0.099(3) 0.019(3) 0.036(3) 0.089(4)
F68 0.151(5) 0.090(3) 0.145(4) 0.054(3) 0.036(3) 0.036(3)

loop_
_atom_type_symbol
_atom_type_description
_atom_type_scat_dispersion_real
_atom_type_scat_dispersion_imag
_atom_type_scat_source
C C 0.0033 0.0016 'International Tables Vol C Tables 4.2.6.8 and 6.1.1.4'
H H 0.0000 0.0000 'International Tables Vol C Tables 4.2.6.8 and 6.1.1.4'
N N 0.0061 0.0033 'International Tables Vol C Tables 4.2.6.8 and 6.1.1.4'
O O 0.0106 0.0060 'International Tables Vol C Tables 4.2.6.8 and 6.1.1.4'
F F 0.0171 0.0103 'International Tables Vol C Tables 4.2.6.8 and 6.1.1.4'
S S 0.1246 0.1234 'International Tables Vol C Tables 4.2.6.8 and 6.1.1.4'
Te Te -0.5308 1.6751 'International Tables Vol C Tables 4.2.6.8 and 6.1.1.4'
Pt Pt -1.7033 8.3905 'International Tables Vol C Tables 4.2.6.8 and 6.1.1.4'

loop_
_geom_angle_atom_site_label_1
_geom_angle_atom_site_label_2
_geom_angle_atom_site_label_3
_geom_angle
_geom_angle_site_symmetry_1
_geom_angle_site_symmetry_3
_geom_angle_publ_flag
C21 Pt C22 90.1(2) . . ?
C21 Pt N1 89.57(18) . . ?
C22 Pt N1 94.66(18) . . ?
C21 Pt N12 89.77(18) . . ?
C22 Pt N12 172.21(17) . . ?
N1 Pt N12 77.55(13) . . ?
C21 Pt O23 178.29(17) . . ?
C22 Pt O23 90.19(17) . . ?
N1 Pt O23 88.73(15) . . ?
N12 Pt O23 89.68(13) . . ?
C21 Pt Te 90.27(14) . . ?
C22 Pt Te 91.00(15) . . ?
N1 Pt Te 174.33(10) . . ?
N12 Pt Te 96.79(9) . . ?
O23 Pt Te 91.40(10) . . ?
C31 Te C41 95.64(13) . . ?
C31 Te Pt 108.43(8) . . ?
C41 Te Pt 106.28(10) . . ?
C2 N1 C6 118.8(4) . . ?
C2 N1 Pt 124.8(3) . . ?
C6 N1 Pt 116.2(3) . . ?
N1 C2 C3 122.0(5) . . ?
C2 C3 C4 121.6(5) . . ?
C3 C4 C5 116.0(4) . . ?
C3 C4 C13 122.1(4) . . ?
C5 C4 C13 121.8(4) . . ?
C6 C5 C4 121.6(4) . . ?
N1 C6 C5 120.0(4) . . ?
N1 C6 C7 116.3(4) . . ?
C5 C6 C7 123.6(4) . . ?
N12 C7 C8 121.3(4) . . ?
N12 C7 C6 114.3(4) . . ?
C8 C7 C6 124.4(4) . . ?
C7 C8 C9 120.8(4) . . ?
C10 C9 C8 116.9(4) . . ?
C10 C9 C17 122.6(4) . . ?
C8 C9 C17 120.5(4) . . ?
C11 C10 C9 120.6(4) . . ?
N12 C11 C10 122.9(4) . . ?
C11 N12 C7 117.5(4) . . ?
C11 N12 Pt 127.6(3) . . ?
C7 N12 Pt 114.8(3) . . ?
C16 C13 C4 107.5(4) . . ?
C16 C13 C15 110.3(4) . . ?
C4 C13 C15 109.7(4) . . ?
C16 C13 C14 108.5(5) . . ?
C4 C13 C14 111.4(4) . . ?
C15 C13 C14 109.4(5) . . ?
C18 C17 C19 108.6(4) . . ?
C18 C17 C9 111.0(4) . . ?
C19 C17 C9 109.4(4) . . ?
C18 C17 C20 110.3(4) . . ?
C19 C17 C20 109.8(4) . . ?
C9 C17 C20 107.8(4) . . ?
C32 C31 C36 120.0 . . ?
C32 C31 Te 123.49(16) . . ?
C36 C31 Te 116.49(16) . . ?
C31 C32 C33 120.0 . . ?
C34 C33 C32 120.0 . . ?
C33 C34 C35 120.0 . . ?
C36 C35 C34 120.0 . . ?
C35 C36 C31 120.0 . . ?
C42 C41 C46 120.0 . . ?
C42 C41 Te 118.22(19) . . ?
C46 C41 Te 121.42(19) . . ?
C41 C42 C43 120.0 . . ?
C44 C43 C42 120.0 . . ?
C43 C44 C45 120.0 . . ?
C44 C45 C46 120.0 . . ?
C45 C46 C41 120.0 . . ?
O52 S54 O53 116.5(3) . . ?
O52 S54 O51 114.1(2) . . ?
O53 S54 O51 113.5(3) . . ?
O52 S54 C55 105.0(3) . . ?
O53 S54 C55 103.3(3) . . ?
O51 S54 C55 102.1(2) . . ?
F57 C55 F58 107.3(4) . . ?
F57 C55 F56 107.2(5) . . ?
F58 C55 F56 106.0(4) . . ?
F57 C55 S54 112.6(4) . . ?
F58 C55 S54 111.5(4) . . ?
F56 C55 S54 111.9(4) . . ?
O61 S64 O62 117.8(3) . . ?
O61 S64 O63 115.4(4) . . ?
O62 S64 O63 110.2(3) . . ?
O61 S64 C65 105.0(3) . . ?
O62 S64 C65 104.2(3) . . ?
O63 S64 C65 102.1(3) . . ?
F66 C65 F68 106.8(6) . . ?
F66 C65 F67 106.8(7) . . ?
F68 C65 F67 104.0(6) . . ?
F66 C65 S64 114.3(5) . . ?
F68 C65 S64 112.3(5) . . ?
F67 C65 S64 111.9(5) . . ?

loop_
_geom_bond_atom_site_label_1
_geom_bond_atom_site_label_2
_geom_bond_distance
_geom_bond_site_symmetry_2
_geom_bond_publ_flag
Pt C21 2.046(5) . ?
Pt C22 2.069(4) . ?
Pt N1 2.084(3) . ?
Pt N12 2.149(3) . ?
Pt O23 2.188(4) . ?
Pt Te 2.5871(3) . ?
Te C31 2.103(2) . ?
Te C41 2.114(3) . ?
N1 C2 1.333(6) . ?
N1 C6 1.369(5) . ?
C2 C3 1.366(7) . ?
C3 C4 1.374(6) . ?
C4 C5 1.392(6) . ?
C4 C13 1.527(6) . ?
C5 C6 1.377(6) . ?
C6 C7 1.477(6) . ?
C7 N12 1.371(5) . ?
C7 C8 1.375(6) . ?
C8 C9 1.398(6) . ?
C9 C10 1.377(6) . ?
C9 C17 1.534(6) . ?
C10 C11 1.369(6) . ?
C11 N12 1.349(6) . ?
C13 C16 1.515(7) . ?
C13 C15 1.532(7) . ?
C13 C14 1.544(7) . ?
C17 C18 1.529(6) . ?
C17 C19 1.532(6) . ?
C17 C20 1.538(6) . ?
C31 C32 1.3900 . ?
C31 C36 1.3900 . ?
C32 C33 1.3900 . ?
C33 C34 1.3900 . ?
C34 C35 1.3900 . ?
C35 C36 1.3900 . ?
C41 C42 1.3900 . ?
C41 C46 1.3900 . ?
C42 C43 1.3900 . ?
C43 C44 1.3900 . ?
C44 C45 1.3900 . ?
C45 C46 1.3900 . ?
O51 S54 1.454(4) . ?
O52 S54 1.411(4) . ?
O53 S54 1.419(4) . ?
S54 C55 1.798(6) . ?
C55 F57 1.322(6) . ?
C55 F58 1.326(5) . ?
C55 F56 1.330(6) . ?
O61 S64 1.409(5) . ?
O62 S64 1.422(4) . ?
O63 S64 1.425(4) . ?
S64 C65 1.797(7) . ?
C65 F66 1.274(8) . ?
C65 F68 1.303(7) . ?
C65 F67 1.319(7) . ?
